data_7042624
loop_
_publ_author_name
'Ho, Peter Cheng-Wei'
'Rafique, Jamal'
'Lee, Jiwon'
'Lee, Myongwon Lucia'
'Jenkins, Hilary A.'
'Britten, James F.'
'Braga, Antonio Luiz'
'Vargas-Baca, Ignacio'

_publ_section_title
;
 Synthesis and Structural Characterisation of the Aggregates of
 Benzo-1,2-Chalcogenazole 2-Oxides
;
_journal_name_full 'Dalton Trans.'
_journal_paper_doi 10.1039/C7DT00612H
_journal_year 2017
_chemical_formula_moiety 'C28 H20 N4 O4 Te4'
_chemical_formula_sum 'C28 H20 N4 O4 Te4'
_chemical_formula_weight 986.88
_space_group_crystal_system triclinic
_space_group_IT_number 2
_space_group_name_Hall '-P 1'
_space_group_name_H-M_alt 'P -1'
_symmetry_space_group_name_Hall '-P 1'
_symmetry_space_group_name_H-M 'P -1'
_atom_sites_solution_hydrogens geom
_atom_sites_solution_primary direct
_audit_creation_date 2016-04-21
_audit_creation_method
;
Olex2 1.2
(compiled 2016.02.19 svn.r3266 for OlexSys, GUI svn.r5155)
;
_audit_update_record
;
2017-03-16 deposited with the CCDC.
2017-04-03 downloaded from the CCDC.
;
_cell_angle_alpha 106.411(2)
_cell_angle_beta 102.489(2)
_cell_angle_gamma 90.001(2)
_cell_formula_units_Z 1
_cell_length_a 7.2250(2)
_cell_length_b 8.7915(3)
_cell_length_c 12.1257(4)
_cell_measurement_reflns_used 9892
_cell_measurement_temperature 100(2)
_cell_measurement_theta_max 33.13
_cell_measurement_theta_min 2.56
_cell_volume 719.81(4)
_computing_cell_refinement 'SAINT v8.34A (Bruker, 2013)'
_computing_data_collection 'APEX2 v2014.9-0 (Bruker, 2014)'
_computing_data_reduction 'SAINT v8.34A (Bruker, 2013)'
_computing_molecular_graphics 'Olex2 (Dolomanov et al., 2009)'
_computing_publication_material 'Olex2 (Dolomanov et al., 2009)'
_computing_structure_refinement 'ShelXL (Sheldrick, 2015)'
_computing_structure_solution 'ShelXT (Sheldrick, 2015)'
_diffrn_ambient_temperature 100.15
_diffrn_measured_fraction_theta_full 0.998
_diffrn_measured_fraction_theta_max 0.994
_diffrn_measurement_device_type 'Bruker APEX-II CCD'
_diffrn_measurement_method '\f and \w scans'
_diffrn_radiation_type MoK\a
_diffrn_radiation_wavelength 0.71073
_diffrn_reflns_av_R_equivalents 0.0239
_diffrn_reflns_av_unetI/netI 0.0200
_diffrn_reflns_Laue_measured_fraction_full 0.998
_diffrn_reflns_Laue_measured_fraction_max 0.994
_diffrn_reflns_limit_h_max 11
_diffrn_reflns_limit_h_min -11
_diffrn_reflns_limit_k_max 13
_diffrn_reflns_limit_k_min -13
_diffrn_reflns_limit_l_max 18
_diffrn_reflns_limit_l_min -18
_diffrn_reflns_number 23510
_diffrn_reflns_point_group_measured_fraction_full 0.998
_diffrn_reflns_point_group_measured_fraction_max 0.994
_diffrn_reflns_theta_full 26.000
_diffrn_reflns_theta_max 33.131
_diffrn_reflns_theta_min 2.894
_diffrn_standards_number 0
_exptl_absorpt_coefficient_mu 4.054
_exptl_absorpt_correction_T_max 0.8668
_exptl_absorpt_correction_T_min 0.5443
_exptl_absorpt_correction_type multi-scan
_exptl_absorpt_process_details
;
SADABS-2014/5 (Bruker,2014/5) was used for absorption correction.
wR2(int) was 0.0387 before and 0.0347 after correction.
The Ratio of minimum to maximum transmission is 0.6279.
The \l/2 correction factor is 0.00150.
;
_exptl_crystal_colour yellow
_exptl_crystal_colour_primary yellow
_exptl_crystal_density_diffrn 2.277
_exptl_crystal_description plate
_exptl_crystal_F_000 456
_exptl_crystal_size_max 0.261
_exptl_crystal_size_mid 0.129
_exptl_crystal_size_min 0.042
_refine_diff_density_max 1.419
_refine_diff_density_min -0.551
_refine_diff_density_rms 0.133
_refine_ls_extinction_method none
_refine_ls_goodness_of_fit_ref 1.009
_refine_ls_hydrogen_treatment constr
_refine_ls_matrix_type full
_refine_ls_number_parameters 181
_refine_ls_number_reflns 5456
_refine_ls_number_restraints 168
_refine_ls_restrained_S_all 0.996
_refine_ls_R_factor_all 0.0299
_refine_ls_R_factor_gt 0.0238
_refine_ls_shift/su_max 0.002
_refine_ls_shift/su_mean 0.000
_refine_ls_structure_factor_coef Fsqd
_refine_ls_weighting_details 'w=1/[\s^2^(Fo^2^)+(0.0455P)^2^] where P=(Fo^2^+2Fc^2^)/3'
_refine_ls_weighting_scheme calc
_refine_ls_wR_factor_gt 0.0637
_refine_ls_wR_factor_ref 0.0677
_reflns_Friedel_coverage 0.000
_reflns_number_gt 4690
_reflns_number_total 5456
_reflns_threshold_expression 'I > 2\s(I)'
_cod_data_source_file c7dt00612h2.cif
_cod_data_source_block ph462yellow_b
_cod_database_code 7042624
_shelx_space_group_comment
;
The symmetry employed for this shelxl refinement is uniquely defined
by the following loop, which should always be used as a source of
symmetry information in preference to the above space-group names.
They are only intended as comments.
;
_shelx_estimated_absorpt_t_max 0.848
_shelx_estimated_absorpt_t_min 0.418
_olex2_refinement_description
;
1. Others
 Fixed Uiso: H10(0.027) H5(0.05) H11(0.03) H7(0.042) H12(0.034) H6(0.052)
 H4(0.038) H14(0.031) H13(0.033) H3(0.034)
 Fixed X: H10(0.0906) H5(1.3298) H11(0.4353) H7(0.949) H12(0.4628) H6(1.2286)
 H4(1.1502) H14(0.2088) H13(0.3576) H3(0.6587)
 Fixed Y: H10(0.0652) H5(0.9083) H11(0.1466) H7(0.7442) H12(-0.1266)
 H6(0.8904) H4(0.7813) H14(-0.1816) H13(-0.291) H3(0.5686)
 Fixed Z: H10(0.3377) H5(1.0058) H11(0.7877) H7(1.1519) H12(0.7426) H6(1.1719)
 H4(0.8154) H14(0.4003) H13(0.5486) H3(1.0165)
;
_shelx_shelxl_version_number 2014/7
_olex2_submission_special_instructions 'No special instructions were received'

loop_
_space_group_symop_operation_xyz
'x, y, z'
'-x, -y, -z'

loop_
_atom_site_label
_atom_site_type_symbol
_atom_site_fract_x
_atom_site_fract_y
_atom_site_fract_z
_atom_site_U_iso_or_equiv
_atom_site_adp_type
_atom_site_occupancy
_atom_site_site_symmetry_order
_atom_site_calc_flag
_atom_site_refinement_flags_posn
_atom_site_refinement_flags_adp
Te1 Te 0.75629(2) 0.56416(2) 0.70944(2) 0.01879(4) Uani 1 1 d . U
Te2 Te 0.26463(2) 0.38930(2) 0.64186(2) 0.01942(4) Uani 1 1 d . U
O2 O 0.0395(2) 0.3585(2) 0.38298(14) 0.0249(3) Uani 1 1 d . U
O1 O 0.4476(2) 0.4340(2) 0.82325(14) 0.0290(4) Uani 1 1 d . U
N2 N 0.1250(3) 0.2752(2) 0.45640(16) 0.0205(3) Uani 1 1 d . U
N1 N 0.6125(3) 0.5218(2) 0.84477(16) 0.0216(3) Uani 1 1 d . U
C9 C 0.2348(3) 0.0488(3) 0.5046(2) 0.0203(4) Uani 1 1 d . U
C1 C 0.9406(3) 0.6861(3) 0.87010(19) 0.0225(4) Uani 1 1 d . U
C2 C 0.8800(3) 0.6739(3) 0.9704(2) 0.0260(4) Uani 1 1 d . U
C10 C 0.1395(3) 0.1236(3) 0.41785(19) 0.0223(4) Uani 1 1 d . U
H10 H 0.0906 0.0652 0.3377 0.027 Uiso 1 1 calc R .
C5 C 1.2148(4) 0.8487(4) 0.9962(3) 0.0416(7) Uani 1 1 d . U
H5 H 1.3298 0.9083 1.0058 0.050 Uiso 1 1 calc R .
C11 C 0.3903(3) 0.0810(3) 0.7091(2) 0.0252(4) Uani 1 1 d . U
H11 H 0.4353 0.1466 0.7877 0.030 Uiso 1 1 calc R .
C8 C 0.3071(3) 0.1478(3) 0.62006(19) 0.0198(4) Uani 1 1 d . U
C7 C 0.9892(4) 0.7514(3) 1.0839(2) 0.0354(6) Uani 1 1 d . U
H7 H 0.9490 0.7442 1.1519 0.042 Uiso 1 1 calc R .
C12 C 0.4067(3) -0.0812(3) 0.6819(2) 0.0284(5) Uani 1 1 d . U
H12 H 0.4628 -0.1266 0.7426 0.034 Uiso 1 1 calc R .
C6 C 1.1547(4) 0.8377(4) 1.0954(3) 0.0433(7) Uani 1 1 d . U
H6 H 1.2286 0.8904 1.1719 0.052 Uiso 1 1 calc R .
C4 C 1.1085(3) 0.7732(3) 0.8828(2) 0.0317(5) Uani 1 1 d . U
H4 H 1.1502 0.7813 0.8154 0.038 Uiso 1 1 calc R .
C14 C 0.2550(3) -0.1150(3) 0.4785(2) 0.0258(4) Uani 1 1 d . U
H14 H 0.2088 -0.1816 0.4003 0.031 Uiso 1 1 calc R .
C13 C 0.3419(3) -0.1801(3) 0.5664(2) 0.0278(5) Uani 1 1 d . U
H13 H 0.3576 -0.2910 0.5486 0.033 Uiso 1 1 calc R .
C3 C 0.7045(3) 0.5828(3) 0.9521(2) 0.0281(5) Uani 1 1 d . U
H3 H 0.6587 0.5686 1.0165 0.034 Uiso 1 1 calc R .

loop_
_atom_site_aniso_label
_atom_site_aniso_U_11
_atom_site_aniso_U_22
_atom_site_aniso_U_33
_atom_site_aniso_U_23
_atom_site_aniso_U_13
_atom_site_aniso_U_12
Te1 0.01967(7) 0.02201(7) 0.01485(7) 0.00609(5) 0.00318(5) -0.00070(5)
Te2 0.01921(7) 0.02133(7) 0.01847(7) 0.00680(5) 0.00443(5) -0.00118(5)
O2 0.0210(7) 0.0372(9) 0.0232(8) 0.0187(7) 0.0060(6) 0.0044(6)
O1 0.0299(8) 0.0389(9) 0.0173(7) 0.0079(7) 0.0036(6) -0.0136(7)
N2 0.0181(8) 0.0281(9) 0.0169(8) 0.0095(7) 0.0031(6) -0.0003(6)
N1 0.0221(8) 0.0252(9) 0.0183(8) 0.0076(7) 0.0041(6) -0.0027(7)
C9 0.0170(8) 0.0233(9) 0.0212(9) 0.0065(7) 0.0052(7) -0.0007(7)
C1 0.0227(9) 0.0241(10) 0.0184(9) 0.0043(7) 0.0025(7) -0.0009(8)
C2 0.0244(10) 0.0347(12) 0.0164(9) 0.0044(8) 0.0033(8) -0.0016(8)
C10 0.0214(9) 0.0271(10) 0.0182(9) 0.0065(8) 0.0046(7) -0.0017(8)
C5 0.0262(12) 0.0563(17) 0.0330(13) 0.0017(12) 0.0022(10) -0.0131(11)
C11 0.0242(10) 0.0320(11) 0.0215(10) 0.0119(9) 0.0038(8) 0.0026(8)
C8 0.0171(8) 0.0236(9) 0.0202(9) 0.0085(7) 0.0046(7) 0.0001(7)
C7 0.0274(11) 0.0538(16) 0.0185(10) 0.0015(10) 0.0039(9) -0.0040(11)
C12 0.0265(11) 0.0319(11) 0.0326(12) 0.0187(10) 0.0062(9) 0.0037(9)
C6 0.0298(12) 0.0587(18) 0.0261(12) -0.0070(12) -0.0003(10) -0.0127(12)
C4 0.0259(11) 0.0400(13) 0.0257(11) 0.0046(10) 0.0050(9) -0.0086(9)
C14 0.0239(10) 0.0229(10) 0.0277(11) 0.0018(8) 0.0071(8) -0.0030(8)
C13 0.0249(10) 0.0227(10) 0.0396(13) 0.0119(9) 0.0110(9) 0.0015(8)
C3 0.0277(10) 0.0401(13) 0.0163(9) 0.0067(9) 0.0066(8) -0.0058(9)

loop_
_atom_type_symbol
_atom_type_description
_atom_type_scat_dispersion_real
_atom_type_scat_dispersion_imag
_atom_type_scat_source
C C 0.0033 0.0016 'International Tables Vol C Tables 4.2.6.8 and 6.1.1.4'
H H 0.0000 0.0000 'International Tables Vol C Tables 4.2.6.8 and 6.1.1.4'
N N 0.0061 0.0033 'International Tables Vol C Tables 4.2.6.8 and 6.1.1.4'
O O 0.0106 0.0060 'International Tables Vol C Tables 4.2.6.8 and 6.1.1.4'
Te Te -0.5308 1.6751 'International Tables Vol C Tables 4.2.6.8 and 6.1.1.4'

loop_
_geom_angle_atom_site_label_1
_geom_angle_atom_site_label_2
_geom_angle_atom_site_label_3
_geom_angle
_geom_angle_site_symmetry_3
N1 Te1 O2 164.46(7) 2_666
C1 Te1 O2 87.86(8) 2_666
C1 Te1 N1 76.61(8) .
N2 Te2 O1 162.38(7) .
C8 Te2 O1 86.72(8) .
C8 Te2 N2 76.40(8) .
N2 O2 Te1 111.60(12) 2_666
N1 O1 Te2 115.49(12) .
O2 N2 Te2 122.67(14) .
C10 N2 Te2 116.13(14) .
C10 N2 O2 121.04(18) .
O1 N1 Te1 126.29(13) .
C3 N1 Te1 114.46(15) .
C3 N1 O1 119.18(19) .
C8 C9 C10 117.3(2) .
C14 C9 C10 122.9(2) .
C14 C9 C8 119.8(2) .
C2 C1 Te1 113.83(16) .
C4 C1 Te1 125.89(17) .
C4 C1 C2 120.3(2) .
C1 C2 C3 118.0(2) .
C7 C2 C1 119.8(2) .
C7 C2 C3 122.2(2) .
N2 C10 C9 115.7(2) .
N2 C10 H10 122.1 .
C9 C10 H10 122.1 .
C6 C5 H5 119.5 .
C6 C5 C4 120.9(3) .
C4 C5 H5 119.5 .
C8 C11 H11 120.3 .
C12 C11 H11 120.3 .
C12 C11 C8 119.5(2) .
C9 C8 Te2 114.28(15) .
C11 C8 Te2 125.81(17) .
C11 C8 C9 119.8(2) .
C2 C7 H7 120.3 .
C6 C7 C2 119.4(2) .
C6 C7 H7 120.3 .
C11 C12 H12 119.4 .
C11 C12 C13 121.2(2) .
C13 C12 H12 119.4 .
C5 C6 H6 119.7 .
C7 C6 C5 120.7(2) .
C7 C6 H6 119.7 .
C1 C4 C5 118.9(2) .
C1 C4 H4 120.5 .
C5 C4 H4 120.5 .
C9 C14 H14 119.9 .
C13 C14 C9 120.1(2) .
C13 C14 H14 119.9 .
C12 C13 H13 120.2 .
C14 C13 C12 119.6(2) .
C14 C13 H13 120.2 .
N1 C3 C2 117.1(2) .
N1 C3 H3 121.5 .
C2 C3 H3 121.5 .

loop_
_geom_bond_atom_site_label_1
_geom_bond_atom_site_label_2
_geom_bond_distance
_geom_bond_site_symmetry_2
Te1 O2 2.2448(15) 2_666
Te1 N1 2.2345(18) .
Te1 C1 2.101(2) .
Te2 O1 2.2347(16) .
Te2 N2 2.1966(18) .
Te2 C8 2.096(2) .
O2 Te1 2.2448(15) 2_666
O2 N2 1.357(2) .
O1 N1 1.354(2) .
N2 C10 1.294(3) .
N1 C3 1.286(3) .
C9 C10 1.445(3) .
C9 C8 1.409(3) .
C9 C14 1.399(3) .
C1 C2 1.409(3) .
C1 C4 1.391(3) .
C2 C7 1.408(3) .
C2 C3 1.441(3) .
C10 H10 0.9500 .
C5 H5 0.9500 .
C5 C6 1.391(4) .
C5 C4 1.396(4) .
C11 H11 0.9500 .
C11 C8 1.396(3) .
C11 C12 1.381(3) .
C7 H7 0.9500 .
C7 C6 1.376(4) .
C12 H12 0.9500 .
C12 C13 1.402(4) .
C6 H6 0.9500 .
C4 H4 0.9500 .
C14 H14 0.9500 .
C14 C13 1.383(3) .
C13 H13 0.9500 .
C3 H3 0.9500 .

loop_
_geom_torsion_atom_site_label_1
_geom_torsion_atom_site_label_2
_geom_torsion_atom_site_label_3
_geom_torsion_atom_site_label_4
_geom_torsion
_geom_torsion_site_symmetry_1
Te1 O2 N2 Te2 89.38(14) 2_666
Te1 O2 N2 C10 -85.9(2) 2_666
Te1 N1 C3 C2 2.4(3) .
Te1 C1 C2 C7 -179.3(2) .
Te1 C1 C2 C3 -0.2(3) .
Te1 C1 C4 C5 179.5(2) .
Te2 O1 N1 Te1 -19.0(2) .
Te2 O1 N1 C3 164.45(18) .
Te2 N2 C10 C9 4.0(2) .
O2 N2 C10 C9 179.54(17) .
O1 N1 C3 C2 179.4(2) .
C9 C14 C13 C12 1.1(3) .
C1 C2 C7 C6 -0.3(4) .
C1 C2 C3 N1 -1.6(4) .
C2 C1 C4 C5 -0.3(4) .
C2 C7 C6 C5 -0.1(5) .
C10 C9 C8 Te2 -1.1(2) .
C10 C9 C8 C11 176.13(19) .
C10 C9 C14 C13 -177.8(2) .
C11 C12 C13 C14 -1.9(4) .
C8 C9 C10 N2 -2.0(3) .
C8 C9 C14 C13 1.4(3) .
C8 C11 C12 C13 0.3(3) .
C7 C2 C3 N1 177.5(2) .
C12 C11 C8 Te2 179.08(16) .
C12 C11 C8 C9 2.2(3) .
C6 C5 C4 C1 -0.1(5) .
C4 C1 C2 C7 0.6(4) .
C4 C1 C2 C3 179.7(2) .
C4 C5 C6 C7 0.4(5) .
C14 C9 C10 N2 177.2(2) .
C14 C9 C8 Te2 179.73(15) .
C14 C9 C8 C11 -3.1(3) .
C3 C2 C7 C6 -179.4(3) .
